data_7219723
loop_
_publ_author_name
'Zabierowski, Piotr'
'Matoga, Dariusz'
'Nitek, Wojciech'

_publ_section_title
;
 Cobalt(II) and copper(II) supramolecular networks with 1-iminoisoindoline
 asymmetric pincer
;
_journal_name_full 'RSC Adv.'
_journal_paper_doi 10.1039/C5RA02063H
_journal_year 2015
_chemical_compound_source 'synthesis as described'
_chemical_formula_moiety 'C20 H18 Cl2 Co1 N4'
_chemical_formula_sum 'C20 H18 Cl2 Co N4'
_chemical_formula_weight 444.21
_chemical_name_systematic
;
 ?
;
_space_group_IT_number 2
_symmetry_cell_setting triclinic
_symmetry_Int_Tables_number 2
_symmetry_space_group_name_Hall '-P 1'
_symmetry_space_group_name_H-M 'P -1'
_atom_sites_solution_hydrogens geom
_atom_sites_solution_primary direct
_atom_sites_solution_secondary difmap
_audit_conform_dict_location ftp://ftp.iucr.org/pub/cif_core.dic
_audit_conform_dict_name cif_core.dic
_audit_conform_dict_version 2.4
_audit_creation_date 2013-05-20
_audit_creation_method 'WinGX routine CIF_UPDATE'
_audit_update_record
;
2015-02-13 deposited with the CCDC.
2015-02-27 downloaded from the CCDC.
;
_cell_angle_alpha 64.207(5)
_cell_angle_beta 74.485(5)
_cell_angle_gamma 85.967(5)
_cell_formula_units_Z 2
_cell_length_a 8.733(5)
_cell_length_b 12.221(5)
_cell_length_c 13.101(5)
_cell_measurement_reflns_used 0
_cell_measurement_temperature 293(2)
_cell_measurement_theta_max 0
_cell_measurement_theta_min 0
_cell_measurement_wavelength 0.71073
_cell_volume 1211.3(10)
_computing_molecular_graphics 'Ortep-3 for Windows (Farrugia, 1997)'
_computing_publication_material 'WinGX publication routines (Farrugia, 1999)'
_computing_structure_refinement 'SHELXL-97 (Sheldrick, 1997)'
_diffrn_ambient_temperature 293(2)
_diffrn_detector_area_resol_mean 10.3756
_diffrn_measured_fraction_theta_full 0.986
_diffrn_measured_fraction_theta_max 0.986
_diffrn_measurement_device_type 'SuperNova, Dual, Cu at zero, Atlas'
_diffrn_measurement_method '\w scans'
_diffrn_radiation_monochromator mirror
_diffrn_radiation_probe x-ray
_diffrn_radiation_type 'Cu K\a'
_diffrn_radiation_wavelength 1.5418
_diffrn_reflns_av_unetI/netI 0.0356
_diffrn_reflns_limit_h_max 10
_diffrn_reflns_limit_h_min -10
_diffrn_reflns_limit_k_max 14
_diffrn_reflns_limit_k_min -12
_diffrn_reflns_limit_l_max 15
_diffrn_reflns_limit_l_min 0
_diffrn_reflns_number 4227
_diffrn_reflns_theta_full 66.56
_diffrn_reflns_theta_max 66.56
_diffrn_reflns_theta_min 3.88
_exptl_absorpt_coefficient_mu 7.658
_exptl_absorpt_correction_T_max 1
_exptl_absorpt_correction_T_min 0.22275
_exptl_absorpt_correction_type multi-scan
_exptl_absorpt_process_details
;
        CrysAlisPro, Agilent Technologies,
        Version 1.171.36.24 (release 03-12-2012 CrysAlis171 .NET)
        (compiled Dec  3 2012,18:21:49)
        Empirical absorption correction using spherical harmonics,
 implemented in SCALE3 ABSPACK scaling algorithm.
;
_exptl_crystal_colour red
_exptl_crystal_density_diffrn 1.218
_exptl_crystal_density_method 'not measured'
_exptl_crystal_description prism
_exptl_crystal_F_000 454
_exptl_crystal_size_max 0.55
_exptl_crystal_size_mid 0.2
_exptl_crystal_size_min 0.07
_platon_squeeze_details
;
;
_refine_diff_density_max 0.285
_refine_diff_density_min -0.287
_refine_diff_density_rms 0.041
_refine_ls_extinction_method none
_refine_ls_goodness_of_fit_ref 1.079
_refine_ls_hydrogen_treatment constr
_refine_ls_matrix_type full
_refine_ls_number_parameters 244
_refine_ls_number_reflns 4227
_refine_ls_number_restraints 0
_refine_ls_restrained_S_all 1.079
_refine_ls_R_factor_all 0.0573
_refine_ls_R_factor_gt 0.043
_refine_ls_shift/su_max 0.001
_refine_ls_shift/su_mean 0
_refine_ls_structure_factor_coef Fsqd
_refine_ls_weighting_details 'calc w=1/[\s^2^(Fo^2^)+(0.0576P)^2^+0.0351P] where P=(Fo^2^+2Fc^2^)/3'
_refine_ls_weighting_scheme calc
_refine_ls_wR_factor_gt 0.1094
_refine_ls_wR_factor_ref 0.1163
_reflns_number_gt 3266
_reflns_number_total 4227
_reflns_threshold_expression >2sigma(I)
_cod_data_source_file c5ra02063h2.cif
_cod_data_source_block 2
_cod_depositor_comments
;
The following automatic conversions were performed:

'_symmetry_cell_setting' value 'Triclinic' changed to 'triclinic'
according to
/usr/data/users/saulius/crontab/automatic-downloads/rss-feeds/RSC/lib/dictionaries/cif_core.dic
dictionary named 'cif_core.dic' version 2.4.2 from 2011-04-26.

Automatic conversion script
Id: cif_fix_values 3086 2015-02-26 13:12:21Z robertas 
;
_cod_original_sg_symbol_H-M P-1
_cod_database_code 7219723

loop_
_symmetry_equiv_pos_as_xyz
'x, y, z'
'-x, -y, -z'

loop_
_atom_site_label
_atom_site_type_symbol
_atom_site_fract_x
_atom_site_fract_y
_atom_site_fract_z
_atom_site_U_iso_or_equiv
_atom_site_adp_type
_atom_site_occupancy
_atom_site_symmetry_multiplicity
_atom_site_calc_flag
_atom_site_refinement_flags
Co1 Co 0.73896(5) 0.44452(4) 0.26349(4) 0.05973(17) Uani 1 1 d .
Cl1 Cl 0.98856(9) 0.36932(8) 0.27486(8) 0.0803(3) Uani 1 1 d .
Cl2 Cl 0.70362(13) 0.64249(7) 0.13658(10) 0.1083(4) Uani 1 1 d .
N3 N 0.4093(3) 0.2677(2) 0.3248(2) 0.0597(6) Uani 1 1 d .
N2 N 0.5699(3) 0.3268(2) 0.4089(2) 0.0591(6) Uani 1 1 d .
N4 N 0.7236(3) 0.3799(2) 0.1372(2) 0.0616(6) Uani 1 1 d .
C7 C 0.4657(3) 0.2505(2) 0.4164(3) 0.0575(7) Uani 1 1 d .
C13 C 0.2922(3) 0.0866(3) 0.4721(3) 0.0688(8) Uani 1 1 d .
N1 N 0.7475(3) 0.5034(3) 0.3943(3) 0.0755(7) Uani 1 1 d .
C14 C 0.3038(3) 0.1677(3) 0.3474(3) 0.0702(8) Uani 1 1 d .
H14A H 0.3494 0.1275 0.2975 0.084 Uiso 1 1 calc R
H14B H 0.2004 0.1958 0.3357 0.084 Uiso 1 1 calc R
C8 C 0.3864(3) 0.1341(3) 0.5153(3) 0.0626(7) Uani 1 1 d .
C16 C 0.5789(4) 0.3649(2) 0.1250(3) 0.0625(7) Uani 1 1 d .
C9 C 0.3950(4) 0.0709(3) 0.6306(3) 0.0820(9) Uani 1 1 d .
H9 H 0.4588 0.1008 0.6604 0.098 Uiso 1 1 calc R
C15 C 0.4378(3) 0.3764(3) 0.2137(3) 0.0650(8) Uani 1 1 d .
H15A H 0.4559 0.4465 0.2263 0.078 Uiso 1 1 calc R
H15B H 0.3444 0.3895 0.1838 0.078 Uiso 1 1 calc R
C6 C 0.6015(4) 0.3109(3) 0.5191(3) 0.0740(8) Uani 1 1 d .
H6A H 0.6644 0.2405 0.5461 0.089 Uiso 1 1 calc R
H6B H 0.5015 0.2961 0.5788 0.089 Uiso 1 1 calc R
C12 C 0.2059(4) -0.0242(3) 0.5434(4) 0.0842(10) Uani 1 1 d .
H12 H 0.1445 -0.0564 0.5139 0.101 Uiso 1 1 calc R
C5 C 0.6880(4) 0.4201(3) 0.5034(3) 0.0722(8) Uani 1 1 d .
C19 C 0.8420(5) 0.3366(3) -0.0260(3) 0.0870(11) Uani 1 1 d .
H19 H 0.9339 0.3274 -0.0766 0.104 Uiso 1 1 calc R
C20 C 0.8514(4) 0.3657(3) 0.0628(3) 0.0730(9) Uani 1 1 d .
H20 H 0.9513 0.3758 0.0709 0.088 Uiso 1 1 calc R
C17 C 0.5623(5) 0.3364(3) 0.0372(3) 0.0781(9) Uani 1 1 d .
H17 H 0.4617 0.3275 0.0294 0.094 Uiso 1 1 calc R
C4 C 0.7092(4) 0.4318(4) 0.5989(4) 0.0936(12) Uani 1 1 d .
H4 H 0.6656 0.3731 0.6749 0.112 Uiso 1 1 calc R
C3 C 0.7954(5) 0.5312(5) 0.5798(5) 0.1107(16) Uani 1 1 d .
H3 H 0.8134 0.5394 0.643 0.133 Uiso 1 1 calc R
C10 C 0.3056(5) -0.0385(3) 0.7005(3) 0.0936(11) Uani 1 1 d .
H10 H 0.3089 -0.0814 0.7784 0.112 Uiso 1 1 calc R
C1 C 0.8286(4) 0.6035(4) 0.3754(4) 0.0941(12) Uani 1 1 d .
H1 H 0.8674 0.6631 0.2991 0.113 Uiso 1 1 calc R
C2 C 0.8548(5) 0.6184(5) 0.4683(6) 0.1098(16) Uani 1 1 d .
H2 H 0.9122 0.6868 0.4548 0.132 Uiso 1 1 calc R
C18 C 0.6954(6) 0.3216(3) -0.0384(3) 0.0931(12) Uani 1 1 d .
H18 H 0.6862 0.3016 -0.0974 0.112 Uiso 1 1 calc R
C11 C 0.2132(5) -0.0846(3) 0.6576(4) 0.0962(12) Uani 1 1 d .
H11 H 0.1545 -0.1579 0.7066 0.115 Uiso 1 1 calc R

loop_
_atom_site_aniso_label
_atom_site_aniso_U_11
_atom_site_aniso_U_22
_atom_site_aniso_U_33
_atom_site_aniso_U_23
_atom_site_aniso_U_13
_atom_site_aniso_U_12
Co1 0.0503(3) 0.0551(3) 0.0734(3) -0.0232(2) -0.0231(2) -0.0004(2)
Cl1 0.0564(4) 0.0935(6) 0.1098(6) -0.0537(5) -0.0370(4) 0.0140(4)
Cl2 0.1241(8) 0.0576(5) 0.1447(9) -0.0184(5) -0.0808(7) 0.0003(5)
N3 0.0492(13) 0.0535(13) 0.0700(14) -0.0159(11) -0.0232(11) -0.0046(10)
N2 0.0482(13) 0.0620(14) 0.0684(14) -0.0251(12) -0.0233(11) 0.0047(11)
N4 0.0590(15) 0.0571(13) 0.0604(14) -0.0148(11) -0.0189(12) -0.0062(11)
C7 0.0436(15) 0.0559(15) 0.0706(17) -0.0229(14) -0.0206(14) 0.0092(13)
C13 0.0506(16) 0.0524(16) 0.088(2) -0.0189(15) -0.0143(15) 0.0044(13)
N1 0.0646(16) 0.0773(17) 0.105(2) -0.0528(17) -0.0317(16) 0.0067(14)
C14 0.0517(17) 0.0605(17) 0.096(2) -0.0263(17) -0.0288(16) 0.0005(14)
C8 0.0466(15) 0.0546(16) 0.0749(19) -0.0193(15) -0.0151(14) 0.0116(13)
C16 0.0690(19) 0.0492(15) 0.0621(17) -0.0103(13) -0.0286(15) -0.0029(14)
C9 0.076(2) 0.075(2) 0.076(2) -0.0169(18) -0.0182(18) 0.0050(18)
C15 0.0587(17) 0.0537(16) 0.0793(19) -0.0175(15) -0.0334(16) 0.0060(13)
C6 0.070(2) 0.087(2) 0.074(2) -0.0386(18) -0.0273(16) 0.0104(17)
C12 0.061(2) 0.0611(19) 0.113(3) -0.024(2) -0.0180(19) -0.0003(16)
C5 0.0562(18) 0.092(2) 0.088(2) -0.053(2) -0.0294(17) 0.0192(17)
C19 0.102(3) 0.080(2) 0.064(2) -0.0235(17) -0.0052(19) -0.014(2)
C20 0.073(2) 0.0681(19) 0.0652(18) -0.0178(16) -0.0125(17) -0.0136(16)
C17 0.092(3) 0.0669(19) 0.072(2) -0.0154(16) -0.038(2) -0.0072(18)
C4 0.077(2) 0.129(3) 0.115(3) -0.084(3) -0.039(2) 0.028(2)
C3 0.080(3) 0.160(5) 0.161(4) -0.126(4) -0.048(3) 0.033(3)
C10 0.088(3) 0.073(2) 0.080(2) -0.0039(19) -0.013(2) 0.008(2)
C1 0.075(2) 0.093(3) 0.147(3) -0.079(3) -0.035(2) 0.008(2)
C2 0.066(2) 0.128(4) 0.196(5) -0.125(4) -0.037(3) 0.018(2)
C18 0.127(4) 0.087(2) 0.066(2) -0.0259(19) -0.033(2) -0.015(2)
C11 0.081(3) 0.062(2) 0.107(3) -0.011(2) -0.008(2) 0.0011(19)

loop_
_atom_type_symbol
_atom_type_description
_atom_type_scat_dispersion_real
_atom_type_scat_dispersion_imag
_atom_type_scat_source
C C 0.0181 0.0091 'International Tables Vol C Tables 4.2.6.8 and 6.1.1.4'
H H 0 0 'International Tables Vol C Tables 4.2.6.8 and 6.1.1.4'
N N 0.0311 0.018 'International Tables Vol C Tables 4.2.6.8 and 6.1.1.4'
Cl Cl 0.3639 0.7018 'International Tables Vol C Tables 4.2.6.8 and 6.1.1.4'
Co Co -2.3653 3.6143 'International Tables Vol C Tables 4.2.6.8 and 6.1.1.4'

loop_
_geom_angle_atom_site_label_1
_geom_angle_atom_site_label_2
_geom_angle_atom_site_label_3
_geom_angle
N2 Co1 N1 78.01(10)
N2 Co1 N4 99.77(9)
N1 Co1 N4 177.78(10)
N2 Co1 Cl2 126.64(8)
N1 Co1 Cl2 90.28(9)
N4 Co1 Cl2 91.13(7)
N2 Co1 Cl1 108.68(7)
N1 Co1 Cl1 87.41(8)
N4 Co1 Cl1 93.26(7)
Cl2 Co1 Cl1 122.74(4)
C7 N3 C15 125.9(2)
C7 N3 C14 113.8(2)
C15 N3 C14 120.2(2)
C7 N2 C6 117.1(2)
C7 N2 Co1 129.6(2)
C6 N2 Co1 111.62(19)
C20 N4 C16 118.3(3)
C20 N4 Co1 122.5(2)
C16 N4 Co1 118.8(2)
N2 C7 N3 122.0(2)
N2 C7 C8 131.8(3)
N3 C7 C8 106.3(2)
C8 C13 C12 120.8(3)
C8 C13 C14 110.5(3)
C12 C13 C14 128.7(3)
C5 N1 C1 119.7(3)
C5 N1 Co1 113.2(2)
C1 N1 Co1 126.1(3)
N3 C14 C13 102.2(2)
N3 C14 H14A 111.3
C13 C14 H14A 111.3
N3 C14 H14B 111.3
C13 C14 H14B 111.3
H14A C14 H14B 109.2
C9 C8 C13 119.9(3)
C9 C8 C7 132.9(3)
C13 C8 C7 107.1(3)
N4 C16 C17 121.5(3)
N4 C16 C15 116.7(3)
C17 C16 C15 121.8(3)
C8 C9 C10 118.2(4)
C8 C9 H9 120.9
C10 C9 H9 120.9
N3 C15 C16 111.1(2)
N3 C15 H15A 109.4
C16 C15 H15A 109.4
N3 C15 H15B 109.4
C16 C15 H15B 109.4
H15A C15 H15B 108
N2 C6 C5 111.5(3)
N2 C6 H6A 109.3
C5 C6 H6A 109.3
N2 C6 H6B 109.3
C5 C6 H6B 109.3
H6A C6 H6B 108
C11 C12 C13 118.7(4)
C11 C12 H12 120.7
C13 C12 H12 120.7
N1 C5 C4 121.6(3)
N1 C5 C6 117.5(3)
C4 C5 C6 120.9(4)
C18 C19 C20 118.9(4)
C18 C19 H19 120.5
C20 C19 H19 120.5
N4 C20 C19 122.7(3)
N4 C20 H20 118.6
C19 C20 H20 118.6
C18 C17 C16 119.4(3)
C18 C17 H17 120.3
C16 C17 H17 120.3
C3 C4 C5 118.8(4)
C3 C4 H4 120.6
C5 C4 H4 120.6
C2 C3 C4 120.1(4)
C2 C3 H3 120
C4 C3 H3 120
C11 C10 C9 121.6(4)
C11 C10 H10 119.2
C9 C10 H10 119.2
N1 C1 C2 120.8(4)
N1 C1 H1 119.6
C2 C1 H1 119.6
C3 C2 C1 119.0(4)
C3 C2 H2 120.5
C1 C2 H2 120.5
C19 C18 C17 119.2(3)
C19 C18 H18 120.4
C17 C18 H18 120.4
C10 C11 C12 120.8(4)
C10 C11 H11 119.6
C12 C11 H11 119.6

loop_
_geom_bond_atom_site_label_1
_geom_bond_atom_site_label_2
_geom_bond_distance
Co1 N2 2.071(2)
Co1 N1 2.147(3)
Co1 N4 2.157(3)
Co1 Cl2 2.3199(12)
Co1 Cl1 2.3218(15)
N3 C7 1.344(4)
N3 C15 1.454(4)
N3 C14 1.459(4)
N2 C7 1.304(3)
N2 C6 1.469(4)
N4 C20 1.327(4)
N4 C16 1.350(4)
C7 C8 1.495(4)
C13 C8 1.392(4)
C13 C12 1.393(4)
C13 C14 1.475(5)
N1 C5 1.327(4)
N1 C1 1.350(4)
C14 H14A 0.97
C14 H14B 0.97
C8 C9 1.385(4)
C16 C17 1.382(4)
C16 C15 1.497(4)
C9 C10 1.391(5)
C9 H9 0.93
C15 H15A 0.97
C15 H15B 0.97
C6 C5 1.487(5)
C6 H6A 0.97
C6 H6B 0.97
C12 C11 1.368(5)
C12 H12 0.93
C5 C4 1.380(5)
C19 C18 1.367(5)
C19 C20 1.379(5)
C19 H19 0.93
C20 H20 0.93
C17 C18 1.369(5)
C17 H17 0.93
C4 C3 1.368(6)
C4 H4 0.93
C3 C2 1.362(7)
C3 H3 0.93
C10 C11 1.367(6)
C10 H10 0.93
C1 C2 1.383(6)
C1 H1 0.93
C2 H2 0.93
C18 H18 0.93
C11 H11 0.93

loop_
_geom_torsion_atom_site_label_1
_geom_torsion_atom_site_label_2
_geom_torsion_atom_site_label_3
_geom_torsion_atom_site_label_4
_geom_torsion
N1 Co1 N2 C7 169.6(2)
N4 Co1 N2 C7 -10.5(2)
Cl2 Co1 N2 C7 88.3(2)
Cl1 Co1 N2 C7 -107.3(2)
N1 Co1 N2 C6 -25.54(19)
N4 Co1 N2 C6 154.38(19)
Cl2 Co1 N2 C6 -106.81(19)
Cl1 Co1 N2 C6 57.5(2)
N2 Co1 N4 C20 -137.3(2)
N1 Co1 N4 C20 -135(2)
Cl2 Co1 N4 C20 95.2(2)
Cl1 Co1 N4 C20 -27.7(2)
N2 Co1 N4 C16 49.5(2)
N1 Co1 N4 C16 52(3)
Cl2 Co1 N4 C16 -78.0(2)
Cl1 Co1 N4 C16 159.11(19)
C6 N2 C7 N3 169.3(3)
Co1 N2 C7 N3 -26.5(4)
C6 N2 C7 C8 -11.2(4)
Co1 N2 C7 C8 153.0(2)
C15 N3 C7 N2 -8.3(4)
C14 N3 C7 N2 175.3(2)
C15 N3 C7 C8 172.1(2)
C14 N3 C7 C8 -4.3(3)
N2 Co1 N1 C5 20.0(2)
N4 Co1 N1 C5 18(3)
Cl2 Co1 N1 C5 147.5(2)
Cl1 Co1 N1 C5 -89.7(2)
N2 Co1 N1 C1 -171.8(3)
N4 Co1 N1 C1 -174(2)
Cl2 Co1 N1 C1 -44.3(3)
Cl1 Co1 N1 C1 78.5(3)
C7 N3 C14 C13 3.9(3)
C15 N3 C14 C13 -172.8(2)
C8 C13 C14 N3 -1.7(3)
C12 C13 C14 N3 179.5(3)
C12 C13 C8 C9 0.0(4)
C14 C13 C8 C9 -178.9(3)
C12 C13 C8 C7 178.3(3)
C14 C13 C8 C7 -0.6(3)
N2 C7 C8 C9 1.4(5)
N3 C7 C8 C9 -179.1(3)
N2 C7 C8 C13 -176.6(3)
N3 C7 C8 C13 3.0(3)
C20 N4 C16 C17 -0.5(4)
Co1 N4 C16 C17 172.9(2)
C20 N4 C16 C15 177.5(2)
Co1 N4 C16 C15 -9.1(3)
C13 C8 C9 C10 -1.1(5)
C7 C8 C9 C10 -178.8(3)
C7 N3 C15 C16 93.0(3)
C14 N3 C15 C16 -90.8(3)
N4 C16 C15 N3 -76.7(3)
C17 C16 C15 N3 101.3(3)
C7 N2 C6 C5 -165.2(2)
Co1 N2 C6 C5 27.9(3)
C8 C13 C12 C11 1.1(5)
C14 C13 C12 C11 179.8(3)
C1 N1 C5 C4 -1.1(5)
Co1 N1 C5 C4 167.9(2)
C1 N1 C5 C6 -179.2(3)
Co1 N1 C5 C6 -10.2(4)
N2 C6 C5 N1 -11.4(4)
N2 C6 C5 C4 170.5(3)
C16 N4 C20 C19 0.1(4)
Co1 N4 C20 C19 -173.1(2)
C18 C19 C20 N4 0.0(5)
N4 C16 C17 C18 0.8(4)
C15 C16 C17 C18 -177.1(3)
N1 C5 C4 C3 -0.8(5)
C6 C5 C4 C3 177.2(3)
C5 C4 C3 C2 1.9(6)
C8 C9 C10 C11 1.0(5)
C5 N1 C1 C2 2.0(5)
Co1 N1 C1 C2 -165.5(3)
C4 C3 C2 C1 -1.0(6)
N1 C1 C2 C3 -1.0(6)
C20 C19 C18 C17 0.3(5)
C16 C17 C18 C19 -0.7(5)
C9 C10 C11 C12 0.2(6)
C13 C12 C11 C10 -1.2(5)

loop_
_platon_squeeze_void_nr
_platon_squeeze_void_average_x
_platon_squeeze_void_average_y
_platon_squeeze_void_average_z
_platon_squeeze_void_volume
_platon_squeeze_void_count_electrons
_platon_squeeze_void_content
1 -0.020 0.000 0.000 329 9 ' '
